data_2234258
loop_
_publ_author_name
'Chanthee, Songwuit'
'Saesong, Tongchai'
'Saphu, Watcharin'
'Chainok, Kittipong'
'Krachodnok, Samroeng'

_publ_section_title
;
 Poly[octakis(1<i>H</i>-imidazole-\k<i>N</i>^3^)octa-\m-oxido-tetraoxidodicopper(II)tetravanadate(V)]
;
_journal_coeditor_code HY2518
_journal_issue 4
_journal_name_full 'Acta Crystallographica Section E'
_journal_page_first m362
_journal_page_last m363
_journal_paper_doi 10.1107/S1600536812008252
_journal_volume 68
_journal_year 2012
_chemical_formula_iupac '[Cu2 V4 O12 (C3 H4 N2)8]'
_chemical_formula_moiety 'C24 H32 Cu2 N16 O12 V4'
_chemical_formula_sum 'C24 H32 Cu2 N16 O12 V4'
_chemical_formula_weight 1067.52
_chemical_name_systematic
;
Poly[octakis(1<i>H</i>-imidazole-\k<i>N</i>^3^)octa-\m-oxido-
tetraoxidodicopper(II)tetravanadate(V)]
;
_space_group_IT_number 14
_symmetry_cell_setting monoclinic
_symmetry_space_group_name_Hall '-P 2yn'
_symmetry_space_group_name_H-M 'P 1 21/n 1'
_atom_sites_solution_hydrogens geom
_atom_sites_solution_primary direct
_atom_sites_solution_secondary difmap
_cell_angle_alpha 90.00
_cell_angle_beta 103.8440(10)
_cell_angle_gamma 90.00
_cell_formula_units_Z 2
_cell_length_a 10.1761(6)
_cell_length_b 16.5092(9)
_cell_length_c 12.0372(7)
_cell_measurement_reflns_used 3583
_cell_measurement_temperature 100(2)
_cell_measurement_theta_max 27.39
_cell_measurement_theta_min 2.40
_cell_volume 1963.50(19)
_computing_cell_refinement 'SAINT (Bruker, 2007)'
_computing_data_collection 'SMART (Bruker, 2007)'
_computing_data_reduction 'SAINT (Bruker, 2007)'
_computing_molecular_graphics 'ORTEP-3 (Farrugia, 1997) and DIAMOND (Brandenburg, 1999)'
_computing_publication_material 'publCIF (Westrip, 2010)'
_computing_structure_refinement 'SHELXL97 (Sheldrick, 2008)'
_computing_structure_solution 'SHELXS97 (Sheldrick, 2008)'
_diffrn_ambient_temperature 100(2)
_diffrn_measured_fraction_theta_full 0.988
_diffrn_measured_fraction_theta_max 0.900
_diffrn_measurement_device_type 'Bruker APEX CCD'
_diffrn_measurement_method '\w and \f scans'
_diffrn_radiation_monochromator graphite
_diffrn_radiation_source 'sealed tube'
_diffrn_radiation_type MoK\a
_diffrn_radiation_wavelength 0.71073
_diffrn_reflns_av_R_equivalents 0.0245
_diffrn_reflns_av_sigmaI/netI 0.0361
_diffrn_reflns_limit_h_max 12
_diffrn_reflns_limit_h_min -12
_diffrn_reflns_limit_k_max 16
_diffrn_reflns_limit_k_min -20
_diffrn_reflns_limit_l_max 15
_diffrn_reflns_limit_l_min -15
_diffrn_reflns_number 11719
_diffrn_reflns_theta_full 25.00
_diffrn_reflns_theta_max 28.24
_diffrn_reflns_theta_min 2.13
_exptl_absorpt_coefficient_mu 2.053
_exptl_absorpt_correction_T_max 0.7216
_exptl_absorpt_correction_T_min 0.6385
_exptl_absorpt_correction_type multi-scan
_exptl_absorpt_process_details '(SADABS; Sheldrick, 1996)'
_exptl_crystal_colour 'dark blue'
_exptl_crystal_density_diffrn 1.806
_exptl_crystal_density_method 'not measured'
_exptl_crystal_description block
_exptl_crystal_F_000 1068
_exptl_crystal_size_max 0.24
_exptl_crystal_size_mid 0.20
_exptl_crystal_size_min 0.18
_refine_diff_density_max 0.508
_refine_diff_density_min -0.297
_refine_ls_extinction_method none
_refine_ls_goodness_of_fit_ref 1.043
_refine_ls_hydrogen_treatment constr
_refine_ls_matrix_type full
_refine_ls_number_constraints 0
_refine_ls_number_parameters 262
_refine_ls_number_reflns 4370
_refine_ls_number_restraints 0
_refine_ls_restrained_S_all 1.043
_refine_ls_R_factor_all 0.0340
_refine_ls_R_factor_gt 0.0278
_refine_ls_shift/su_max 0.001
_refine_ls_shift/su_mean 0.000
_refine_ls_structure_factor_coef Fsqd
_refine_ls_weighting_details 'calc w=1/[\s^2^(Fo^2^)+(0.0408P)^2^+0.1105P] where P=(Fo^2^+2Fc^2^)/3'
_refine_ls_weighting_scheme calc
_refine_ls_wR_factor_gt 0.0702
_refine_ls_wR_factor_ref 0.0727
_reflns_number_gt 3830
_reflns_number_total 4370
_reflns_threshold_expression I>2\s(I)
_cod_data_source_file hy2518.cif
_cod_data_source_block I
_cod_original_sg_symbol_H-M 'P 21/n'
_cod_database_code 2234258
_cod_database_fobs_code 2234258

loop_
_symmetry_equiv_pos_as_xyz
'x, y, z'
'-x+1/2, y+1/2, -z+1/2'
'-x, -y, -z'
'x-1/2, -y-1/2, z-1/2'

loop_
_atom_site_type_symbol
_atom_site_label
_atom_site_fract_x
_atom_site_fract_y
_atom_site_fract_z
_atom_site_U_iso_or_equiv
_atom_site_adp_type
_atom_site_calc_flag
_atom_site_refinement_flags
_atom_site_occupancy
_atom_site_symmetry_multiplicity
Cu Cu1 0.80636(2) 0.241362(13) 0.801507(19) 0.00947(8) Uani d . 1 1
V V1 0.61028(3) 0.417383(18) 0.91849(3) 0.00910(9) Uani d . 1 1
O O1 0.64852(14) 0.33438(8) 0.85877(11) 0.0151(3) Uani d . 1 1
V V2 0.46561(3) 0.585997(19) 0.82471(3) 0.00889(9) Uani d . 1 1
O O2 0.75077(14) 0.46664(8) 0.97220(12) 0.0183(3) Uani d . 1 1
O O3 0.50084(14) 0.47895(8) 0.80807(11) 0.0143(3) Uani d . 1 1
O O4 0.47841(14) 0.60729(8) 0.97210(11) 0.0151(3) Uani d . 1 1
O O5 0.31228(14) 0.60726(9) 0.74519(12) 0.0162(3) Uani d . 1 1
O O6 0.92507(14) 0.14149(8) 0.71994(12) 0.0158(3) Uani d . 1 1
N N11 0.82168(16) 0.18449(10) 0.95274(13) 0.0131(3) Uani d . 1 1
C C12 0.9253(2) 0.14465(12) 1.01605(17) 0.0151(4) Uani d . 1 1
H H12 1.0126 0.1424 1.0008 0.018 Uiso calc R 1 1
N N13 0.89173(18) 0.10785(10) 1.10445(14) 0.0167(4) Uani d . 1 1
H H13 0.9454 0.0780 1.1569 0.020 Uiso calc R 1 1
C C14 0.7591(2) 0.12508(13) 1.09835(18) 0.0204(5) Uani d . 1 1
H H14 0.7072 0.1075 1.1498 0.024 Uiso calc R 1 1
C C15 0.7157(2) 0.17227(13) 1.00442(17) 0.0199(4) Uani d . 1 1
H H15 0.6268 0.1935 0.9784 0.024 Uiso calc R 1 1
N N21 0.78124(16) 0.31036(10) 0.66093(13) 0.0123(3) Uani d . 1 1
C C22 0.77206(19) 0.28959(12) 0.55363(16) 0.0145(4) Uani d . 1 1
H H22 0.7719 0.2353 0.5274 0.017 Uiso calc R 1 1
N N23 0.76290(17) 0.35500(10) 0.48635(14) 0.0167(4) Uani d . 1 1
H H23 0.7556 0.3550 0.4120 0.020 Uiso calc R 1 1
C C24 0.7670(2) 0.42209(13) 0.55468(18) 0.0186(4) Uani d . 1 1
H H24 0.7627 0.4772 0.5312 0.022 Uiso calc R 1 1
C C25 0.7783(2) 0.39402(12) 0.66188(18) 0.0169(4) Uani d . 1 1
H H25 0.7835 0.4267 0.7277 0.020 Uiso calc R 1 1
N N31 0.97998(16) 0.30136(10) 0.86210(13) 0.0116(3) Uani d . 1 1
C C32 1.0025(2) 0.35656(12) 0.94453(16) 0.0132(4) Uani d . 1 1
H H32 0.9438 0.3674 0.9933 0.016 Uiso calc R 1 1
N N33 1.11982(16) 0.39489(10) 0.94927(14) 0.0140(3) Uani d . 1 1
H H33 1.1552 0.4333 0.9979 0.017 Uiso calc R 1 1
C C34 1.1751(2) 0.36370(12) 0.86493(17) 0.0146(4) Uani d . 1 1
H H34 1.2579 0.3793 0.8477 0.017 Uiso calc R 1 1
C C35 1.08746(19) 0.30603(12) 0.81122(16) 0.0139(4) Uani d . 1 1
H H35 1.0985 0.2740 0.7485 0.017 Uiso calc R 1 1
N N41 0.64268(16) 0.17312(9) 0.73864(13) 0.0113(3) Uani d . 1 1
C C42 0.51402(19) 0.19205(12) 0.72905(16) 0.0135(4) Uani d . 1 1
H H42 0.4809 0.2457 0.7312 0.016 Uiso calc R 1 1
N N43 0.43677(17) 0.12534(10) 0.71599(14) 0.0151(4) Uani d . 1 1
H H43 0.3485 0.1239 0.7076 0.018 Uiso calc R 1 1
C C44 0.5198(2) 0.06006(12) 0.71797(17) 0.0166(4) Uani d . 1 1
H H44 0.4937 0.0047 0.7113 0.020 Uiso calc R 1 1
C C45 0.6465(2) 0.08987(11) 0.73137(17) 0.0136(4) Uani d . 1 1
H H45 0.7256 0.0584 0.7352 0.016 Uiso calc R 1 1

loop_
_atom_site_aniso_label
_atom_site_aniso_U_11
_atom_site_aniso_U_22
_atom_site_aniso_U_33
_atom_site_aniso_U_12
_atom_site_aniso_U_13
_atom_site_aniso_U_23
Cu1 0.01030(13) 0.00903(13) 0.00864(13) -0.00211(8) 0.00144(9) 0.00087(8)
V1 0.01084(17) 0.00739(17) 0.00899(16) 0.00014(12) 0.00217(12) -0.00107(11)
O1 0.0206(7) 0.0109(7) 0.0151(7) 0.0012(5) 0.0065(6) -0.0015(5)
V2 0.00932(16) 0.00903(17) 0.00877(16) 0.00116(11) 0.00309(12) 0.00181(11)
O2 0.0156(7) 0.0128(7) 0.0247(8) -0.0018(6) 0.0015(6) -0.0019(6)
O3 0.0191(7) 0.0112(7) 0.0115(7) 0.0019(5) 0.0016(5) -0.0002(5)
O4 0.0190(7) 0.0147(7) 0.0126(7) 0.0012(6) 0.0058(6) -0.0005(5)
O5 0.0124(7) 0.0221(8) 0.0152(7) 0.0040(6) 0.0052(6) 0.0041(6)
O6 0.0156(7) 0.0163(7) 0.0176(7) -0.0010(6) 0.0080(6) -0.0040(6)
N11 0.0151(8) 0.0135(9) 0.0106(8) 0.0002(6) 0.0029(7) 0.0005(6)
C12 0.0160(10) 0.0140(10) 0.0133(10) -0.0005(8) -0.0002(8) 0.0010(7)
N13 0.0223(9) 0.0130(9) 0.0123(8) 0.0001(7) -0.0011(7) 0.0025(6)
C14 0.0264(12) 0.0220(12) 0.0152(10) -0.0012(9) 0.0101(9) 0.0010(8)
C15 0.0209(11) 0.0247(12) 0.0169(10) 0.0034(9) 0.0098(9) 0.0041(8)
N21 0.0137(8) 0.0110(8) 0.0120(8) -0.0019(6) 0.0025(6) 0.0004(6)
C22 0.0144(10) 0.0149(10) 0.0139(10) -0.0012(8) 0.0026(8) -0.0006(8)
N23 0.0192(9) 0.0206(9) 0.0104(8) -0.0020(7) 0.0038(7) 0.0033(7)
C24 0.0209(11) 0.0140(11) 0.0207(11) -0.0010(8) 0.0048(9) 0.0070(8)
C25 0.0212(11) 0.0102(10) 0.0191(10) -0.0023(8) 0.0041(8) 0.0003(8)
N31 0.0131(8) 0.0116(8) 0.0100(8) -0.0011(6) 0.0024(6) 0.0008(6)
C32 0.0145(10) 0.0128(10) 0.0115(9) 0.0000(7) 0.0018(8) 0.0008(7)
N33 0.0158(9) 0.0113(8) 0.0135(8) -0.0030(6) 0.0005(7) -0.0018(6)
C34 0.0130(10) 0.0152(10) 0.0159(10) -0.0011(8) 0.0044(8) 0.0032(8)
C35 0.0146(10) 0.0165(10) 0.0108(9) -0.0003(8) 0.0031(8) -0.0007(7)
N41 0.0125(8) 0.0108(8) 0.0105(8) -0.0009(6) 0.0027(6) -0.0003(6)
C42 0.0124(9) 0.0143(10) 0.0139(10) -0.0008(8) 0.0032(8) -0.0012(7)
N43 0.0109(8) 0.0180(9) 0.0169(9) -0.0020(6) 0.0040(7) -0.0018(7)
C44 0.0200(10) 0.0117(10) 0.0186(10) -0.0022(8) 0.0056(8) -0.0003(8)
C45 0.0167(10) 0.0104(9) 0.0142(10) 0.0008(7) 0.0047(8) -0.0001(7)

loop_
_atom_type_symbol
_atom_type_description
_atom_type_scat_dispersion_real
_atom_type_scat_dispersion_imag
_atom_type_scat_source
C C 0.0033 0.0016 'International Tables Vol C Tables 4.2.6.8 and 6.1.1.4'
H H 0.0000 0.0000 'International Tables Vol C Tables 4.2.6.8 and 6.1.1.4'
N N 0.0061 0.0033 'International Tables Vol C Tables 4.2.6.8 and 6.1.1.4'
O O 0.0106 0.0060 'International Tables Vol C Tables 4.2.6.8 and 6.1.1.4'
V V 0.3005 0.5294 'International Tables Vol C Tables 4.2.6.8 and 6.1.1.4'
Cu Cu 0.3201 1.2651 'International Tables Vol C Tables 4.2.6.8 and 6.1.1.4'

loop_
_geom_angle_atom_site_label_1
_geom_angle_atom_site_label_2
_geom_angle_atom_site_label_3
_geom_angle_site_symmetry_1
_geom_angle_site_symmetry_3
_geom_angle
N41 Cu1 N31 . . 174.98(6)
N41 Cu1 N21 . . 94.25(6)
N31 Cu1 N21 . . 87.11(6)
N41 Cu1 N11 . . 87.53(6)
N31 Cu1 N11 . . 91.75(6)
N21 Cu1 N11 . . 172.34(6)
N41 Cu1 O6 . . 85.01(6)
N31 Cu1 O6 . . 90.13(6)
N21 Cu1 O6 . . 91.15(6)
N11 Cu1 O6 . . 96.43(6)
N41 Cu1 O1 . . 85.21(6)
N31 Cu1 O1 . . 99.72(6)
N21 Cu1 O1 . . 85.48(6)
N11 Cu1 O1 . . 87.25(6)
O6 Cu1 O1 . . 169.40(5)
O1 V1 O2 . . 108.20(7)
O1 V1 O4 . 3_667 110.06(7)
O2 V1 O4 . 3_667 111.36(7)
O1 V1 O3 . . 108.31(7)
O2 V1 O3 . . 109.51(7)
O4 V1 O3 3_667 . 109.34(6)
V1 O1 Cu1 . . 153.30(8)
O6 V2 O5 2_656 . 108.22(7)
O6 V2 O4 2_656 . 108.94(7)
O5 V2 O4 . . 111.51(7)
O6 V2 O3 2_656 . 109.94(7)
O5 V2 O3 . . 108.89(7)
O4 V2 O3 . . 109.33(6)
V2 O3 V1 . . 124.15(7)
V2 O4 V1 . 3_667 138.46(9)
V2 O6 Cu1 2_646 . 167.49(8)
C12 N11 C15 . . 105.61(17)
C12 N11 Cu1 . . 129.10(14)
C15 N11 Cu1 . . 124.94(13)
N11 C12 N13 . . 111.40(18)
N11 C12 H12 . . 124.3
N13 C12 H12 . . 124.3
C12 N13 C14 . . 107.45(17)
C12 N13 H13 . . 126.3
C14 N13 H13 . . 126.3
C15 C14 N13 . . 106.57(18)
C15 C14 H14 . . 126.7
N13 C14 H14 . . 126.7
C14 C15 N11 . . 108.97(19)
C14 C15 H15 . . 125.5
N11 C15 H15 . . 125.5
C22 N21 C25 . . 105.77(16)
C22 N21 Cu1 . . 130.10(14)
C25 N21 Cu1 . . 124.03(13)
N21 C22 N23 . . 111.16(18)
N21 C22 H22 . . 124.4
N23 C22 H22 . . 124.4
C22 N23 C24 . . 107.46(17)
C22 N23 H23 . . 126.3
C24 N23 H23 . . 126.3
C25 C24 N23 . . 106.19(18)
C25 C24 H24 . . 126.9
N23 C24 H24 . . 126.9
C24 C25 N21 . . 109.42(18)
C24 C25 H25 . . 125.3
N21 C25 H25 . . 125.3
C32 N31 C35 . . 106.31(16)
C32 N31 Cu1 . . 126.24(13)
C35 N31 Cu1 . . 126.17(13)
N31 C32 N33 . . 110.42(17)
N31 C32 H32 . . 124.8
N33 C32 H32 . . 124.8
C32 N33 C34 . . 108.05(16)
C32 N33 H33 . . 126.0
C34 N33 H33 . . 126.0
C35 C34 N33 . . 106.05(17)
C35 C34 H34 . . 127.0
N33 C34 H34 . . 127.0
C34 C35 N31 . . 109.17(17)
C34 C35 H35 . . 125.4
N31 C35 H35 . . 125.4
C42 N41 C45 . . 105.79(16)
C42 N41 Cu1 . . 128.00(13)
C45 N41 Cu1 . . 123.45(13)
N41 C42 N43 . . 110.87(17)
N41 C42 H42 . . 124.6
N43 C42 H42 . . 124.6
C42 N43 C44 . . 107.67(17)
C42 N43 H43 . . 126.2
C44 N43 H43 . . 126.2
C45 C44 N43 . . 106.43(18)
C45 C44 H44 . . 126.8
N43 C44 H44 . . 126.8
C44 C45 N41 . . 109.24(17)
C44 C45 H45 . . 125.4
N41 C45 H45 . . 125.4

loop_
_geom_bond_atom_site_label_1
_geom_bond_atom_site_label_2
_geom_bond_site_symmetry_2
_geom_bond_distance
Cu1 N41 . 2.0033(16)
Cu1 N31 . 2.0045(16)
Cu1 N21 . 2.0049(16)
Cu1 N11 . 2.0209(16)
Cu1 O6 . 2.3894(13)
Cu1 O1 . 2.4379(13)
V1 O1 . 1.6370(13)
V1 O2 . 1.6373(14)
V1 O4 3_667 1.8121(13)
V1 O3 . 1.8253(13)
V2 O6 2_656 1.6285(14)
V2 O5 . 1.6611(14)
V2 O4 . 1.7826(14)
V2 O3 . 1.8237(14)
O4 V1 3_667 1.8122(13)
O6 V2 2_646 1.6284(14)
N11 C12 . 1.319(2)
N11 C15 . 1.383(3)
C12 N13 . 1.339(3)
C12 H12 . 0.9500
N13 C14 . 1.364(3)
N13 H13 . 0.8800
C14 C15 . 1.357(3)
C14 H14 . 0.9500
C15 H15 . 0.9500
N21 C22 . 1.318(2)
N21 C25 . 1.381(2)
C22 N23 . 1.340(3)
C22 H22 . 0.9500
N23 C24 . 1.374(3)
N23 H23 . 0.8800
C24 C25 . 1.350(3)
C24 H24 . 0.9500
C25 H25 . 0.9500
N31 C32 . 1.326(2)
N31 C35 . 1.378(2)
C32 N33 . 1.340(2)
C32 H32 . 0.9500
N33 C34 . 1.373(3)
N33 H33 . 0.8800
C34 C35 . 1.358(3)
C34 H34 . 0.9500
C35 H35 . 0.9500
N41 C42 . 1.324(2)
N41 C45 . 1.378(2)
C42 N43 . 1.340(3)
C42 H42 . 0.9500
N43 C44 . 1.366(3)
N43 H43 . 0.8800
C44 C45 . 1.354(3)
C44 H44 . 0.9500
C45 H45 . 0.9500

loop_
_geom_hbond_atom_site_label_D
_geom_hbond_atom_site_label_H
_geom_hbond_atom_site_label_A
_geom_hbond_site_symmetry_A
_geom_hbond_distance_DH
_geom_hbond_distance_HA
_geom_hbond_distance_DA
_geom_hbond_angle_DHA
N13 H13 O3 4_666 0.88 2.01 2.827(2) 155
N23 H23 O5 3_666 0.88 1.95 2.779(2) 155
N33 H33 O2 3_767 0.88 1.90 2.694(2) 149
N43 H43 O5 2_546 0.88 1.88 2.701(2) 155
C24 H24 Cg1 2_456 0.95 2.985 3.912(2) 165.3
C12 H12 Cg2 4_666 0.95 2.592 3.429(2) 147.1
C22 H22 Cg3 4_565 0.95 2.659 3.332(2) 128.2
C44 H44 Cg3 2_646 0.95 2.907 3.816(2) 160.5
C32 H32 Cg4 4_646 0.95 2.761 3.321(2) 118.5

loop_
_geom_torsion_atom_site_label_1
_geom_torsion_atom_site_label_2
_geom_torsion_atom_site_label_3
_geom_torsion_atom_site_label_4
_geom_torsion_site_symmetry_1
_geom_torsion_site_symmetry_4
_geom_torsion
O2 V1 O1 Cu1 . . -1.75(19)
O4 V1 O1 Cu1 3_667 . -123.65(16)
O3 V1 O1 Cu1 . . 116.87(16)
N41 Cu1 O1 V1 . . 179.21(18)
N31 Cu1 O1 V1 . . 0.15(18)
N21 Cu1 O1 V1 . . -86.13(17)
N11 Cu1 O1 V1 . . 91.46(17)
O6 Cu1 O1 V1 . . -157.9(2)
O6 V2 O3 V1 2_656 . 91.19(10)
O5 V2 O3 V1 . . -150.41(9)
O4 V2 O3 V1 . . -28.36(11)
O1 V1 O3 V2 . . -164.38(8)
O2 V1 O3 V2 . . -46.59(11)
O4 V1 O3 V2 3_667 . 75.68(10)
O6 V2 O4 V1 2_656 3_667 172.44(11)
O5 V2 O4 V1 . 3_667 53.06(14)
O3 V2 O4 V1 . 3_667 -67.40(13)
N41 Cu1 O6 V2 . 2_646 179.0(4)
N31 Cu1 O6 V2 . 2_646 -2.2(4)
N21 Cu1 O6 V2 . 2_646 84.9(4)
N11 Cu1 O6 V2 . 2_646 -94.0(4)
O1 Cu1 O6 V2 . 2_646 156.1(3)
N41 Cu1 N11 C12 . . 124.78(18)
N31 Cu1 N11 C12 . . -50.25(18)
O6 Cu1 N11 C12 . . 40.08(18)
O1 Cu1 N11 C12 . . -149.90(17)
N41 Cu1 N11 C15 . . -47.34(17)
N31 Cu1 N11 C15 . . 137.63(17)
O6 Cu1 N11 C15 . . -132.04(16)
O1 Cu1 N11 C15 . . 37.98(16)
C15 N11 C12 N13 . . 0.1(2)
Cu1 N11 C12 N13 . . -173.20(13)
N11 C12 N13 C14 . . -0.3(2)
C12 N13 C14 C15 . . 0.3(2)
N13 C14 C15 N11 . . -0.3(2)
C12 N11 C15 C14 . . 0.1(2)
Cu1 N11 C15 C14 . . 173.76(14)
N41 Cu1 N21 C22 . . -56.42(17)
N31 Cu1 N21 C22 . . 118.74(17)
O6 Cu1 N21 C22 . . 28.66(17)
O1 Cu1 N21 C22 . . -141.27(17)
N41 Cu1 N21 C25 . . 127.77(15)
N31 Cu1 N21 C25 . . -57.07(15)
O6 Cu1 N21 C25 . . -147.14(15)
O1 Cu1 N21 C25 . . 42.92(15)
C25 N21 C22 N23 . . -0.3(2)
Cu1 N21 C22 N23 . . -176.65(13)
N21 C22 N23 C24 . . 0.2(2)
C22 N23 C24 C25 . . -0.1(2)
N23 C24 C25 N21 . . 0.0(2)
C22 N21 C25 C24 . . 0.2(2)
Cu1 N21 C25 C24 . . 176.85(14)
N21 Cu1 N31 C32 . . 106.98(17)
N11 Cu1 N31 C32 . . -65.43(17)
O6 Cu1 N31 C32 . . -161.87(16)
O1 Cu1 N31 C32 . . 22.07(17)
N21 Cu1 N31 C35 . . -58.37(16)
N11 Cu1 N31 C35 . . 129.22(16)
O6 Cu1 N31 C35 . . 32.78(16)
O1 Cu1 N31 C35 . . -143.28(15)
C35 N31 C32 N33 . . -1.0(2)
Cu1 N31 C32 N33 . . -168.67(13)
N31 C32 N33 C34 . . 0.8(2)
C32 N33 C34 C35 . . -0.2(2)
N33 C34 C35 N31 . . -0.3(2)
C32 N31 C35 C34 . . 0.8(2)
Cu1 N31 C35 C34 . . 168.52(13)
N21 Cu1 N41 C42 . . -76.98(17)
N11 Cu1 N41 C42 . . 95.55(16)
O6 Cu1 N41 C42 . . -167.77(16)
O1 Cu1 N41 C42 . . 8.11(16)
N21 Cu1 N41 C45 . . 124.56(15)
N11 Cu1 N41 C45 . . -62.91(15)
O6 Cu1 N41 C45 . . 33.77(14)
O1 Cu1 N41 C45 . . -150.35(15)
C45 N41 C42 N43 . . -0.1(2)
Cu1 N41 C42 N43 . . -161.54(13)
N41 C42 N43 C44 . . 0.4(2)
C42 N43 C44 C45 . . -0.5(2)
N43 C44 C45 N41 . . 0.5(2)
C42 N41 C45 C44 . . -0.3(2)
Cu1 N41 C45 C44 . . 162.26(13)
